data_1556403
loop_
_publ_author_name
'Peng, Lingling'
'Zhang, Xiu'
'Ma, Jie'
'Wang, Jianbo'

_publ_section_title
;
 Ru(ii)-catalyzed rearrangement of the allenic sulfide bearing propargyl
 moiety: efficient formation of benzene derivatives
;
_journal_issue 3
_journal_name_full 'Org. Chem. Front.'
_journal_page_first 235
_journal_paper_doi 10.1039/C4QO00001C
_journal_volume 1
_journal_year 2014
_chemical_formula_sum 'C21 H22 O2 S'
_chemical_formula_weight 338.45
_space_group_IT_number 2
_space_group_name_Hall '-P 1'
_space_group_name_H-M_alt 'P -1'
_symmetry_cell_setting triclinic
_symmetry_space_group_name_H-M 'P -1'
_atom_sites_solution_hydrogens 'geom or difmap'
_atom_sites_solution_primary direct
_atom_sites_solution_secondary difmap
_audit_creation_method SHELXL-97
_cell_angle_alpha 89.90(3)
_cell_angle_beta 72.14(3)
_cell_angle_gamma 80.18(3)
_cell_formula_units_Z 2
_cell_length_a 8.7371(17)
_cell_length_b 9.2269(18)
_cell_length_c 12.186(2)
_cell_measurement_reflns_used 7297
_cell_measurement_temperature 293(2)
_cell_measurement_theta_max 27.48
_cell_measurement_theta_min 1.76
_cell_volume 920.0(3)
_computing_cell_refinement Rapid-AUTO
_computing_data_collection 'Rapid-AUTO (Rigaku,2000)'
_computing_data_reduction 'CrystalStructure (Rigaku/MSC,2000)'
_computing_molecular_graphics 'Siemens SHELXTL V4.2,(Sheldrick,1990)'
_computing_publication_material SHELXL-97,(Sheldrick,1997)
_computing_structure_refinement SHELXL-97,(Sheldrick,1997)
_computing_structure_solution SHELXS-97,(Sheldrick,1997)
_diffrn_ambient_temperature 293(2)
_diffrn_detector_area_resol_mean 10.00
_diffrn_measured_fraction_theta_full 0.946
_diffrn_measured_fraction_theta_max 0.946
_diffrn_measurement_device_type 'Rigaku RAXIS RAPID IP'
_diffrn_measurement_method \W
_diffrn_radiation_monochromator graphite
_diffrn_radiation_source 'fine-focus sealed tube'
_diffrn_radiation_type MoK\a
_diffrn_radiation_wavelength 0.71073
_diffrn_reflns_av_R_equivalents 0.0000
_diffrn_reflns_av_sigmaI/netI 0.0595
_diffrn_reflns_limit_h_max 10
_diffrn_reflns_limit_h_min -11
_diffrn_reflns_limit_k_max 11
_diffrn_reflns_limit_k_min -11
_diffrn_reflns_limit_l_max 15
_diffrn_reflns_limit_l_min -15
_diffrn_reflns_number 7297
_diffrn_reflns_theta_full 27.48
_diffrn_reflns_theta_max 27.48
_diffrn_reflns_theta_min 1.76
_diffrn_standards_decay_% 0
_diffrn_standards_interval_count 0
_diffrn_standards_interval_time 0
_diffrn_standards_number 0
_exptl_absorpt_coefficient_mu 0.185
_exptl_absorpt_correction_T_max 0.929
_exptl_absorpt_correction_T_min 0.912
_exptl_absorpt_correction_type empirical
_exptl_absorpt_process_details
; 
                                  HIGASHI, T. (1995). Abscor-Empirical
                                  Absorption Correction based on Fourier
                                  Series Approximation.
                                  Rigaku Corporation,Tokyo,Japan.
;
_exptl_crystal_colour colourless
_exptl_crystal_density_diffrn 1.222
_exptl_crystal_density_method 'not measured'
_exptl_crystal_description block
_exptl_crystal_F_000 360
_exptl_crystal_size_max 0.50
_exptl_crystal_size_mid 0.50
_exptl_crystal_size_min 0.40
_refine_diff_density_max 0.259
_refine_diff_density_min -0.266
_refine_diff_density_rms 0.050
_refine_ls_extinction_coef 0.248(11)
_refine_ls_extinction_expression Fc^*^=kFc[1+0.001xFc^2^\l^3^/sin(2\q)]^-1/4^
_refine_ls_extinction_method SHELXL
_refine_ls_goodness_of_fit_ref 1.052
_refine_ls_hydrogen_treatment mixed
_refine_ls_matrix_type full
_refine_ls_number_parameters 226
_refine_ls_number_reflns 3976
_refine_ls_number_restraints 0
_refine_ls_restrained_S_all 1.052
_refine_ls_R_factor_all 0.0909
_refine_ls_R_factor_gt 0.0533
_refine_ls_shift/su_max 0.000
_refine_ls_shift/su_mean 0.000
_refine_ls_structure_factor_coef Fsqd
_refine_ls_weighting_details 'calc w=1/[\s^2^(Fo^2^)+(0.0650P)^2^+0.0000P] where P=(Fo^2^+2Fc^2^)/3'
_refine_ls_weighting_scheme calc
_refine_ls_wR_factor_gt 0.1242
_refine_ls_wR_factor_ref 0.1360
_reflns_number_gt 2355
_reflns_number_total 3976
_reflns_threshold_expression >2sigma(I)
_cod_data_source_file c4qo00001c.txt
_cod_data_source_block a
_cod_original_sg_symbol_H-M P-1
_cod_database_code 1556403

loop_
_symmetry_equiv_pos_as_xyz
'x, y, z'
'-x, -y, -z'

loop_
_atom_site_label
_atom_site_type_symbol
_atom_site_fract_x
_atom_site_fract_y
_atom_site_fract_z
_atom_site_U_iso_or_equiv
_atom_site_adp_type
_atom_site_occupancy
_atom_site_symmetry_multiplicity
_atom_site_calc_flag
_atom_site_refinement_flags
S1 S 0.08031(7) 0.70266(7) 0.47984(5) 0.0530(2) Uani 1 1 d .
O1 O 0.80084(19) 0.55132(19) 0.11424(15) 0.0562(5) Uani 1 1 d .
HO1 H 0.822(3) 0.476(3) 0.070(2) 0.076(9) Uiso 1 1 d .
O2 O 0.8980(2) 0.3265(2) -0.04062(17) 0.0726(6) Uani 1 1 d .
HO2 H 1.003(5) 0.338(4) -0.079(3) 0.126(14) Uiso 1 1 d .
C1 C 0.7234(3) 0.8859(3) 0.3444(2) 0.0560(6) Uani 1 1 d .
H1 H 0.6985 0.8503 0.4181 0.067 Uiso 1 1 calc R
C2 C 0.7930(4) 1.0111(3) 0.3225(3) 0.0724(8) Uani 1 1 d .
H2 H 0.8136 1.0595 0.3819 0.087 Uiso 1 1 calc R
C3 C 0.8316(3) 1.0644(3) 0.2145(3) 0.0691(8) Uani 1 1 d .
H3 H 0.8809 1.1472 0.2004 0.083 Uiso 1 1 calc R
C4 C 0.7977(3) 0.9958(3) 0.1265(3) 0.0633(7) Uani 1 1 d .
H4 H 0.8216 1.0334 0.0535 0.076 Uiso 1 1 calc R
C5 C 0.7274(3) 0.8693(2) 0.1477(2) 0.0504(6) Uani 1 1 d .
H5 H 0.7050 0.8225 0.0883 0.061 Uiso 1 1 calc R
C6 C 0.6905(2) 0.8129(2) 0.25669(19) 0.0406(5) Uani 1 1 d .
C7 C 0.6105(2) 0.6808(2) 0.28198(17) 0.0381(5) Uani 1 1 d .
C8 C 0.6666(2) 0.5538(2) 0.20820(18) 0.0411(5) Uani 1 1 d .
C9 C 0.5849(3) 0.4354(2) 0.2335(2) 0.0473(6) Uani 1 1 d .
H9 H 0.6221 0.3509 0.1846 0.057 Uiso 1 1 calc R
C10 C 0.4497(3) 0.4406(2) 0.3296(2) 0.0478(6) Uani 1 1 d .
H10 H 0.3969 0.3600 0.3444 0.057 Uiso 1 1 calc R
C11 C 0.3921(3) 0.5640(2) 0.40382(19) 0.0427(5) Uani 1 1 d .
C12 C 0.4753(2) 0.6817(2) 0.37852(18) 0.0417(5) Uani 1 1 d .
H12 H 0.4386 0.7649 0.4287 0.050 Uiso 1 1 calc R
C13 C 0.2426(3) 0.5738(3) 0.50754(19) 0.0484(6) Uani 1 1 d .
H13A H 0.2648 0.6073 0.5756 0.058 Uiso 1 1 calc R
H13B H 0.2113 0.4778 0.5208 0.058 Uiso 1 1 calc R
C14 C -0.0621(3) 0.7480(2) 0.61804(19) 0.0441(5) Uani 1 1 d .
C15 C -0.0732(3) 0.6646(3) 0.7140(2) 0.0538(6) Uani 1 1 d .
H15 H -0.0005 0.5765 0.7077 0.065 Uiso 1 1 calc R
C16 C -0.1897(3) 0.7097(3) 0.8183(2) 0.0643(7) Uani 1 1 d .
H16 H -0.1941 0.6531 0.8820 0.077 Uiso 1 1 calc R
C17 C -0.2988(4) 0.8374(4) 0.8283(3) 0.0752(9) Uani 1 1 d .
H17 H -0.3789 0.8675 0.8985 0.090 Uiso 1 1 calc R
C18 C -0.2894(4) 0.9213(3) 0.7341(3) 0.0736(8) Uani 1 1 d .
H18 H -0.3634 1.0086 0.7408 0.088 Uiso 1 1 calc R
C19 C -0.1716(3) 0.8776(3) 0.6298(2) 0.0576(6) Uani 1 1 d .
H19 H -0.1660 0.9360 0.5669 0.069 Uiso 1 1 calc R
C20 C 0.8410(4) 0.2877(3) -0.1331(3) 0.0755(8) Uani 1 1 d .
H20A H 0.8918 0.1878 -0.1628 0.091 Uiso 1 1 calc R
H20B H 0.8704 0.3533 -0.1955 0.091 Uiso 1 1 calc R
C21 C 0.6654(4) 0.2991(4) -0.0911(3) 0.1042(12) Uani 1 1 d .
H21A H 0.6270 0.2728 -0.1528 0.156 Uiso 1 1 calc R
H21B H 0.6157 0.3985 -0.0628 0.156 Uiso 1 1 calc R
H21C H 0.6371 0.2337 -0.0297 0.156 Uiso 1 1 calc R

loop_
_atom_site_aniso_label
_atom_site_aniso_U_11
_atom_site_aniso_U_22
_atom_site_aniso_U_33
_atom_site_aniso_U_23
_atom_site_aniso_U_13
_atom_site_aniso_U_12
S1 0.0477(4) 0.0647(4) 0.0452(4) 0.0078(3) -0.0120(3) -0.0108(3)
O1 0.0485(10) 0.0512(10) 0.0581(11) -0.0160(9) 0.0027(8) -0.0158(8)
O2 0.0477(11) 0.0852(14) 0.0770(13) -0.0337(11) -0.0067(10) -0.0141(9)
C1 0.0680(16) 0.0514(14) 0.0553(14) -0.0002(12) -0.0203(12) -0.0267(12)
C2 0.085(2) 0.0549(17) 0.088(2) -0.0080(15) -0.0304(17) -0.0333(15)
C3 0.0648(17) 0.0431(15) 0.100(2) 0.0077(15) -0.0188(16) -0.0230(13)
C4 0.0574(16) 0.0537(16) 0.0743(18) 0.0215(14) -0.0117(14) -0.0141(12)
C5 0.0447(13) 0.0485(14) 0.0557(15) 0.0008(11) -0.0117(11) -0.0095(10)
C6 0.0358(11) 0.0378(12) 0.0478(13) -0.0015(10) -0.0103(10) -0.0105(9)
C7 0.0378(12) 0.0383(12) 0.0420(12) -0.0009(9) -0.0150(9) -0.0121(9)
C8 0.0368(12) 0.0434(12) 0.0434(12) -0.0046(10) -0.0114(10) -0.0101(9)
C9 0.0485(13) 0.0382(12) 0.0556(14) -0.0073(10) -0.0151(11) -0.0111(10)
C10 0.0476(13) 0.0409(13) 0.0609(15) 0.0039(11) -0.0203(11) -0.0177(10)
C11 0.0397(12) 0.0426(13) 0.0486(13) 0.0045(10) -0.0148(10) -0.0133(10)
C12 0.0425(12) 0.0409(12) 0.0421(12) -0.0044(10) -0.0121(10) -0.0101(10)
C13 0.0447(13) 0.0522(14) 0.0475(13) 0.0083(11) -0.0101(10) -0.0143(11)
C14 0.0408(12) 0.0482(13) 0.0467(13) 0.0011(11) -0.0135(10) -0.0171(10)
C15 0.0567(15) 0.0519(14) 0.0533(15) 0.0087(12) -0.0136(12) -0.0180(12)
C16 0.0713(18) 0.0752(19) 0.0462(14) 0.0078(13) -0.0116(13) -0.0250(15)
C17 0.0617(18) 0.092(2) 0.0606(18) -0.0186(17) -0.0022(14) -0.0146(17)
C18 0.0686(19) 0.0707(19) 0.073(2) -0.0104(16) -0.0198(16) 0.0074(15)
C19 0.0593(16) 0.0571(15) 0.0571(15) 0.0052(13) -0.0195(13) -0.0097(12)
C20 0.085(2) 0.077(2) 0.0650(18) -0.0041(15) -0.0195(16) -0.0221(16)
C21 0.078(2) 0.124(3) 0.123(3) -0.011(2) -0.055(2) -0.007(2)

loop_
_atom_type_symbol
_atom_type_description
_atom_type_scat_dispersion_real
_atom_type_scat_dispersion_imag
_atom_type_scat_source
C C 0.0033 0.0016 'International Tables Vol C Tables 4.2.6.8 and 6.1.1.4'
H H 0.0000 0.0000 'International Tables Vol C Tables 4.2.6.8 and 6.1.1.4'
O O 0.0106 0.0060 'International Tables Vol C Tables 4.2.6.8 and 6.1.1.4'
S S 0.1246 0.1234 'International Tables Vol C Tables 4.2.6.8 and 6.1.1.4'

loop_
_geom_angle_atom_site_label_1
_geom_angle_atom_site_label_2
_geom_angle_atom_site_label_3
_geom_angle
C14 S1 C13 103.45(11)
C8 O1 HO1 113.4(19)
C20 O2 HO2 102(2)
C2 C1 C6 120.3(2)
C2 C1 H1 119.8
C6 C1 H1 119.8
C3 C2 C1 120.7(3)
C3 C2 H2 119.6
C1 C2 H2 119.6
C2 C3 C4 120.2(2)
C2 C3 H3 119.9
C4 C3 H3 119.9
C3 C4 C5 119.6(3)
C3 C4 H4 120.2
C5 C4 H4 120.2
C6 C5 C4 120.6(2)
C6 C5 H5 119.7
C4 C5 H5 119.7
C5 C6 C1 118.6(2)
C5 C6 C7 121.4(2)
C1 C6 C7 119.9(2)
C12 C7 C8 117.94(18)
C12 C7 C6 120.70(18)
C8 C7 C6 121.35(18)
O1 C8 C9 122.52(19)
O1 C8 C7 118.24(19)
C9 C8 C7 119.24(19)
C10 C9 C8 121.3(2)
C10 C9 H9 119.3
C8 C9 H9 119.3
C11 C10 C9 120.7(2)
C11 C10 H10 119.7
C9 C10 H10 119.7
C10 C11 C12 117.7(2)
C10 C11 C13 121.7(2)
C12 C11 C13 120.63(19)
C7 C12 C11 123.14(19)
C7 C12 H12 118.4
C11 C12 H12 118.4
C11 C13 S1 107.92(15)
C11 C13 H13A 110.1
S1 C13 H13A 110.1
C11 C13 H13B 110.1
S1 C13 H13B 110.1
H13A C13 H13B 108.4
C19 C14 C15 118.1(2)
C19 C14 S1 116.08(18)
C15 C14 S1 125.82(19)
C16 C15 C14 121.3(2)
C16 C15 H15 119.4
C14 C15 H15 119.4
C17 C16 C15 120.0(3)
C17 C16 H16 120.0
C15 C16 H16 120.0
C16 C17 C18 119.5(3)
C16 C17 H17 120.3
C18 C17 H17 120.3
C19 C18 C17 120.8(3)
C19 C18 H18 119.6
C17 C18 H18 119.6
C18 C19 C14 120.4(2)
C18 C19 H19 119.8
C14 C19 H19 119.8
O2 C20 C21 109.3(3)
O2 C20 H20A 109.8
C21 C20 H20A 109.8
O2 C20 H20B 109.8
C21 C20 H20B 109.8
H20A C20 H20B 108.3
C20 C21 H21A 109.5
C20 C21 H21B 109.5
H21A C21 H21B 109.5
C20 C21 H21C 109.5
H21A C21 H21C 109.5
H21B C21 H21C 109.5

loop_
_geom_bond_atom_site_label_1
_geom_bond_atom_site_label_2
_geom_bond_distance
S1 C14 1.760(2)
S1 C13 1.804(2)
O1 C8 1.362(2)
O1 HO1 0.84(3)
O2 C20 1.433(3)
O2 HO2 0.92(4)
C1 C2 1.383(3)
C1 C6 1.391(3)
C1 H1 0.9300
C2 C3 1.368(4)
C2 H2 0.9300
C3 C4 1.378(4)
C3 H3 0.9300
C4 C5 1.397(3)
C4 H4 0.9300
C5 C6 1.389(3)
C5 H5 0.9300
C6 C7 1.493(3)
C7 C12 1.387(3)
C7 C8 1.400(3)
C8 C9 1.388(3)
C9 C10 1.379(3)
C9 H9 0.9300
C10 C11 1.378(3)
C10 H10 0.9300
C11 C12 1.390(3)
C11 C13 1.503(3)
C12 H12 0.9300
C13 H13A 0.9700
C13 H13B 0.9700
C14 C19 1.376(3)
C14 C15 1.386(3)
C15 C16 1.374(3)
C15 H15 0.9300
C16 C17 1.363(4)
C16 H16 0.9300
C17 C18 1.373(4)
C17 H17 0.9300
C18 C19 1.377(4)
C18 H18 0.9300
C19 H19 0.9300
C20 C21 1.446(4)
C20 H20A 0.9700
C20 H20B 0.9700
C21 H21A 0.9600
C21 H21B 0.9600
C21 H21C 0.9600

loop_
_geom_hbond_atom_site_label_D
_geom_hbond_atom_site_label_H
_geom_hbond_atom_site_label_A
_geom_hbond_distance_DH
_geom_hbond_distance_HA
_geom_hbond_distance_DA
_geom_hbond_angle_DHA
_geom_hbond_site_symmetry_A
O1 HO1 O2 0.84(3) 1.82(3) 2.649(3) 170(3) .
O2 HO2 O1 0.92(4) 2.07(4) 2.926(3) 154(3) 2_765

loop_
_geom_torsion_atom_site_label_1
_geom_torsion_atom_site_label_2
_geom_torsion_atom_site_label_3
_geom_torsion_atom_site_label_4
_geom_torsion
C6 C1 C2 C3 -0.5(4)
C1 C2 C3 C4 1.7(4)
C2 C3 C4 C5 -1.6(4)
C3 C4 C5 C6 0.4(4)
C4 C5 C6 C1 0.7(3)
C4 C5 C6 C7 178.0(2)
C2 C1 C6 C5 -0.7(4)
C2 C1 C6 C7 -178.0(2)
C5 C6 C7 C12 -131.2(2)
C1 C6 C7 C12 46.0(3)
C5 C6 C7 C8 47.3(3)
C1 C6 C7 C8 -135.4(2)
C12 C7 C8 O1 -178.94(19)
C6 C7 C8 O1 2.5(3)
C12 C7 C8 C9 0.6(3)
C6 C7 C8 C9 -178.0(2)
O1 C8 C9 C10 179.6(2)
C7 C8 C9 C10 0.1(3)
C8 C9 C10 C11 -0.3(3)
C9 C10 C11 C12 -0.3(3)
C9 C10 C11 C13 178.5(2)
C8 C7 C12 C11 -1.2(3)
C6 C7 C12 C11 177.4(2)
C10 C11 C12 C7 1.1(3)
C13 C11 C12 C7 -177.7(2)
C10 C11 C13 S1 -108.6(2)
C12 C11 C13 S1 70.1(2)
C14 S1 C13 C11 -162.40(15)
C13 S1 C14 C19 159.39(18)
C13 S1 C14 C15 -21.1(2)
C19 C14 C15 C16 -0.2(3)
S1 C14 C15 C16 -179.75(18)
C14 C15 C16 C17 1.1(4)
C15 C16 C17 C18 -1.0(4)
C16 C17 C18 C19 0.2(4)
C17 C18 C19 C14 0.7(4)
C15 C14 C19 C18 -0.6(3)
S1 C14 C19 C18 178.9(2)
